data_7713505
loop_
_publ_author_name
'Kikuchi, Kazuma'
'Imoto, Hiroaki'
'Naka, Kensuke'

_publ_section_title
;
 Robust and highly emissive copper(I) halide 1D-coordination polymers with
 triphenylarsine and a series of bridging N-heteroaromatic co-ligands
;
_journal_name_full 'Dalton Transactions'
_journal_paper_doi 10.1039/D3DT00784G
_journal_year 2023
_chemical_formula_moiety 'C20.5 H18 As Br Cu N, C2 H3 N'
_chemical_formula_sum 'C22.5 H21 As Br Cu N2'
_chemical_formula_weight 537.78
_space_group_crystal_system monoclinic
_space_group_IT_number 14
_space_group_name_Hall '-P 2yn'
_space_group_name_H-M_alt 'P 1 21/n 1'
_atom_sites_solution_hydrogens geom
_atom_sites_solution_primary dual
_audit_creation_date 2023-04-26
_audit_creation_method
;
Olex2 1.5-ac5-024
(compiled 2022.04.12 svn.rca3783a0 for Rigaku Oxford Diffraction, GUI svn.r6498)
;
_audit_update_record
;
2023-05-31 deposited with the CCDC.	2023-07-18 downloaded from the CCDC.
;
_cell_angle_alpha 90
_cell_angle_beta 93.153(4)
_cell_angle_gamma 90
_cell_formula_units_Z 4
_cell_length_a 9.0669(3)
_cell_length_b 17.9010(7)
_cell_length_c 13.4554(6)
_cell_measurement_reflns_used 3172
_cell_measurement_temperature 93.15
_cell_measurement_theta_max 25.3080
_cell_measurement_theta_min 2.8470
_cell_volume 2180.59(15)
_computing_cell_refinement 'CrysAlisPro 1.171.42.84a (Rigaku OD, 2023)'
_computing_data_collection 'CrysAlisPro 1.171.42.84a (Rigaku OD, 2023)'
_computing_data_reduction 'CrysAlisPro 1.171.42.84a (Rigaku OD, 2023)'
_computing_molecular_graphics 'Olex2 1.5-ac5-024 (Dolomanov et al., 2009)'
_computing_publication_material 'Olex2 1.5-ac5-024 (Dolomanov et al., 2009)'
_computing_structure_refinement 'SHELXL 2018/3 (Sheldrick, 2015)'
_computing_structure_solution 'SHELXT  (Sheldrick, 2015)'
_diffrn_ambient_temperature 93.15
_diffrn_detector 'CCD plate'
_diffrn_measured_fraction_theta_full 0.999
_diffrn_measured_fraction_theta_max 0.999
_diffrn_measurement_details
;
List of Runs (angles in degrees, time in seconds):

  # Type    Start    End  Width  t~exp~   \w     \q     \k     \f   Frames
#--------------------------------------------------------------------------
  1  \w    -74.00 -42.00   0.10    6.50    --   30.00  54.00-120.00  320
  2  \w    -26.00  12.00   0.10    6.50    --   30.00  54.00-120.00  380
  3  \w    -63.00 119.00   0.10    6.50    --   30.00  54.00-180.00 1820
;
_diffrn_measurement_device 'two-circle diffractometer'
_diffrn_measurement_device_type 'XtaLAB Mini (JP)'
_diffrn_measurement_method '\w scans'
_diffrn_orient_matrix_type 'CrysAlisPro convention (1999,Acta A55,543-557)'
_diffrn_orient_matrix_UB_11 -0.0527718000
_diffrn_orient_matrix_UB_12 -0.0208307000
_diffrn_orient_matrix_UB_13 0.0254375000
_diffrn_orient_matrix_UB_21 0.0468880000
_diffrn_orient_matrix_UB_22 -0.0316961000
_diffrn_orient_matrix_UB_23 -0.0000948000
_diffrn_orient_matrix_UB_31 0.0340470000
_diffrn_orient_matrix_UB_32 0.0114520000
_diffrn_orient_matrix_UB_33 0.0462486000
_diffrn_radiation_monochromator graphite
_diffrn_radiation_probe x-ray
_diffrn_radiation_type 'Mo K\a'
_diffrn_radiation_wavelength 0.71073
_diffrn_reflns_av_R_equivalents 0.0242
_diffrn_reflns_av_unetI/netI 0.0327
_diffrn_reflns_Laue_measured_fraction_full 0.999
_diffrn_reflns_Laue_measured_fraction_max 0.999
_diffrn_reflns_limit_h_max 7
_diffrn_reflns_limit_h_min -10
_diffrn_reflns_limit_k_max 16
_diffrn_reflns_limit_k_min -21
_diffrn_reflns_limit_l_max 16
_diffrn_reflns_limit_l_min -14
_diffrn_reflns_number 8978
_diffrn_reflns_point_group_measured_fraction_full 0.999
_diffrn_reflns_point_group_measured_fraction_max 0.999
_diffrn_reflns_theta_full 25.242
_diffrn_reflns_theta_max 25.349
_diffrn_reflns_theta_min 2.521
_diffrn_source 'fine-focus sealed X-ray tube'
_diffrn_source_type 'Rigaku (Mo) X-ray Source'
_exptl_absorpt_coefficient_mu 4.349
_exptl_absorpt_correction_T_max 1.00000
_exptl_absorpt_correction_T_min 0.80987
_exptl_absorpt_correction_type multi-scan
_exptl_absorpt_process_details
;
CrysAlisPro 1.171.42.84a (Rigaku Oxford Diffraction, 2023)
Empirical absorption correction using spherical harmonics,
implemented in SCALE3 ABSPACK scaling algorithm.
;
_exptl_crystal_colour yellow
_exptl_crystal_colour_primary yellow
_exptl_crystal_density_diffrn 1.638
_exptl_crystal_description plate
_exptl_crystal_F_000 1068
_exptl_crystal_size_max 0.197
_exptl_crystal_size_mid 0.177
_exptl_crystal_size_min 0.102
_refine_diff_density_max 1.094
_refine_diff_density_min -0.672
_refine_diff_density_rms 0.087
_refine_ls_extinction_method none
_refine_ls_goodness_of_fit_ref 1.050
_refine_ls_hydrogen_treatment constr
_refine_ls_matrix_type full
_refine_ls_number_parameters 284
_refine_ls_number_reflns 3977
_refine_ls_number_restraints 60
_refine_ls_restrained_S_all 1.045
_refine_ls_R_factor_all 0.0480
_refine_ls_R_factor_gt 0.0333
_refine_ls_shift/su_max 0.001
_refine_ls_shift/su_mean 0.000
_refine_ls_structure_factor_coef Fsqd
_refine_ls_weighting_details 'w=1/[\s^2^(Fo^2^)+(0.0251P)^2^+3.7101P] where P=(Fo^2^+2Fc^2^)/3'
_refine_ls_weighting_scheme calc
_refine_ls_wR_factor_gt 0.0707
_refine_ls_wR_factor_ref 0.0767
_reflns_Friedel_coverage 0.000
_reflns_number_gt 3205
_reflns_number_total 3977
_reflns_threshold_expression 'I > 2\s(I)'
_cod_data_source_file d3dt00784g2.cif
_cod_data_source_block '[Cu2Br2(AsPh3)2(meprz)]n_93K'
_cod_original_formula_sum 'C22.50 H21 As Br Cu N2'
_cod_database_code 7713505
_shelx_shelxl_version_number 2018/3
_chemical_oxdiff_formula CHAsCuBrN
_shelx_space_group_comment
;
The symmetry employed for this shelxl refinement is uniquely defined
by the following loop, which should always be used as a source of
symmetry information in preference to the above space-group names.
They are only intended as comments.
;
_olex2_refinement_description
;
1. Fixed Uiso
 At 1.2 times of:
  All C(H) groups
 At 1.5 times of:
  All C(H,H,H) groups
2. Restrained distances
 N2A-C22A \\sim N2B-C22B
 with sigma of 0.02
 C22A-C23A \\sim C22B-C23B
 with sigma of 0.02
 N2A-C23A \\sim N2B-C23B
 with sigma of 0.04
3. Uiso/Uaniso restraints and constraints
C23A \\sim C22A \\sim N2B: within 2A with sigma of 0.04 and sigma for terminal
atoms of 0.08 within 2A
N2A \\sim C22B \\sim C23B: within 2A with sigma of 0.04 and sigma for terminal
atoms of 0.08 within 2A
4. Rigid body (RIGU) restrains
 C23B, C22B, N2B
 with sigma for 1-2 distances of 0.004 and sigma for 1-3 distances of 0.004
 N2A, C22A, C23A
 with sigma for 1-2 distances of 0.004 and sigma for 1-3 distances of 0.004
 N2A, C22B, C23B
 with sigma for 1-2 distances of 0.004 and sigma for 1-3 distances of 0.004
 C21, C19, C20, N1
 with sigma for 1-2 distances of 0.004 and sigma for 1-3 distances of 0.004
5. Others
 Sof(C23B)=Sof(H23D)=Sof(H23E)=Sof(H23F)=Sof(C22B)=Sof(N2B)=1-FVAR(1)
 Sof(N2A)=Sof(C22A)=Sof(C23A)=Sof(H23A)=Sof(H23B)=Sof(H23C)=FVAR(1)
 Fixed Sof: H19(0.5) C21(0.5) H21A(0.5) H21B(0.5) H21C(0.5)
6.a Aromatic/amide H refined with riding coordinates:
 C20(H20), C19(H19), C14(H14), C6(H6), C18(H18), C8(H8), C2(H2), C4(H4),
 C9(H9), C17(H17), C16(H16), C5(H5), C15(H15), C3(H3), C10(H10), C12(H12),
 C11(H11)
6.b Idealised Me refined as rotating group:
 C21(H21A,H21B,H21C), C23A(H23A,H23B,H23C), C23B(H23D,H23E,H23F)
;
_olex2_submission_special_instructions 'No special instructions were received'
_oxdiff_exptl_absorpt_empirical_details
;
Empirical correction (ABSPACK) includes:
- Absorption correction using spherical harmonics
- Frame scaling
;
_oxdiff_exptl_absorpt_empirical_full_max 1.176
_oxdiff_exptl_absorpt_empirical_full_min 0.843

loop_
_space_group_symop_operation_xyz
'x, y, z'
'-x+1/2, y+1/2, -z+1/2'
'-x, -y, -z'
'x-1/2, -y-1/2, z-1/2'

loop_
_atom_site_label
_atom_site_type_symbol
_atom_site_fract_x
_atom_site_fract_y
_atom_site_fract_z
_atom_site_U_iso_or_equiv
_atom_site_adp_type
_atom_site_occupancy
_atom_site_site_symmetry_order
_atom_site_calc_flag
_atom_site_refinement_flags_posn
_atom_site_refinement_flags_adp
_atom_site_refinement_flags_occupancy
_atom_site_disorder_assembly
_atom_site_disorder_group
As1 As 0.59948(4) 0.49499(2) 0.74393(3) 0.01927(10) Uani 1 1 d . . . . .
Br1 Br 0.48845(4) 0.38909(2) 0.49273(3) 0.03111(12) Uani 1 1 d . . . . .
Cu1 Cu 0.63994(5) 0.49214(3) 0.57229(3) 0.02590(13) Uani 1 1 d . . . . .
N1 N 0.8523(3) 0.49475(17) 0.5264(2) 0.0268(7) Uani 1 1 d . . . . .
C13 C 0.3930(4) 0.5112(2) 0.7724(3) 0.0214(8) Uani 1 1 d . . . . .
C1 C 0.6456(4) 0.40600(19) 0.8244(3) 0.0210(8) Uani 1 1 d . . . . .
C7 C 0.6987(4) 0.5720(2) 0.8275(3) 0.0230(8) Uani 1 1 d . . . . .
C20 C 0.9253(4) 0.5605(2) 0.5268(3) 0.0312(9) Uani 1 1 d . . . . .
H20 H 0.875052 0.604523 0.545261 0.037 Uiso 1 1 calc R U . . .
C19 C 0.9287(4) 0.4338(2) 0.4987(3) 0.0306(9) Uani 1 1 d . . . . .
H19 H 0.881587 0.386420 0.496773 0.037 Uiso 0.5 1 calc R U P A 2
C14 C 0.3502(4) 0.5622(2) 0.8441(3) 0.0279(9) Uani 1 1 d . . . . .
H14 H 0.422650 0.590972 0.880622 0.034 Uiso 1 1 calc R U . . .
C6 C 0.5505(4) 0.3781(2) 0.8943(3) 0.0275(8) Uani 1 1 d . . . . .
H6 H 0.458356 0.401819 0.902766 0.033 Uiso 1 1 calc R U . . .
C18 C 0.2857(4) 0.4698(2) 0.7183(3) 0.0271(8) Uani 1 1 d . . . . .
H18 H 0.313898 0.435687 0.668735 0.033 Uiso 1 1 calc R U . . .
C8 C 0.7448(4) 0.5596(2) 0.9268(3) 0.0235(8) Uani 1 1 d . . . . .
H8 H 0.724571 0.513102 0.957335 0.028 Uiso 1 1 calc R U . . .
C2 C 0.7785(4) 0.3697(2) 0.8124(3) 0.0244(8) Uani 1 1 d . . . . .
H2 H 0.842596 0.387262 0.763989 0.029 Uiso 1 1 calc R U . . .
C4 C 0.7248(4) 0.2802(2) 0.9404(3) 0.0300(9) Uani 1 1 d . . . . .
H4 H 0.752092 0.237928 0.979861 0.036 Uiso 1 1 calc R U . . .
C9 C 0.8206(4) 0.6153(2) 0.9814(3) 0.0290(9) Uani 1 1 d . . . . .
H9 H 0.853612 0.606141 1.048490 0.035 Uiso 1 1 calc R U . . .
C17 C 0.1365(4) 0.4787(2) 0.7371(3) 0.0328(10) Uani 1 1 d . . . . .
H17 H 0.063448 0.450191 0.700819 0.039 Uiso 1 1 calc R U . . .
C16 C 0.0954(4) 0.5290(2) 0.8088(3) 0.0338(10) Uani 1 1 d . . . . .
H16 H -0.006006 0.535029 0.821513 0.041 Uiso 1 1 calc R U . . .
C5 C 0.5907(4) 0.3155(2) 0.9513(3) 0.0319(9) Uani 1 1 d . . . . .
H5 H 0.525312 0.296801 0.998257 0.038 Uiso 1 1 calc R U . . .
C15 C 0.2016(4) 0.5706(2) 0.8621(3) 0.0338(10) Uani 1 1 d . . . . .
H15 H 0.172772 0.605088 0.911073 0.041 Uiso 1 1 calc R U . . .
C3 C 0.8195(4) 0.3078(2) 0.8704(3) 0.0307(9) Uani 1 1 d . . . . .
H3 H 0.911939 0.284218 0.862367 0.037 Uiso 1 1 calc R U . . .
C10 C 0.8478(4) 0.6836(2) 0.9384(3) 0.0367(10) Uani 1 1 d . . . . .
H10 H 0.897729 0.721629 0.976208 0.044 Uiso 1 1 calc R U . . .
C12 C 0.7276(5) 0.6404(2) 0.7839(3) 0.0383(11) Uani 1 1 d . . . . .
H12 H 0.696824 0.649194 0.716294 0.046 Uiso 1 1 calc R U . . .
N2A N 0.092(3) 0.2905(19) 0.674(2) 0.096(8) Uani 0.548(13) 1 d D U P B 1
C11 C 0.8016(5) 0.6965(2) 0.8392(4) 0.0474(13) Uani 1 1 d . . . . .
H11 H 0.820570 0.743287 0.809246 0.057 Uiso 1 1 calc R U . . .
C22A C 0.1660(15) 0.2575(9) 0.7254(12) 0.055(3) Uani 0.548(13) 1 d D U P B 1
C21 C 0.8617(11) 0.3579(5) 0.4919(10) 0.073(4) Uani 0.5 1 d . . P C 1
H21A H 0.832105 0.342438 0.557805 0.109 Uiso 0.5 1 calc R U P C 1
H21B H 0.934064 0.322420 0.468147 0.109 Uiso 0.5 1 calc R U P C 1
H21C H 0.774694 0.358956 0.445356 0.109 Uiso 0.5 1 calc R U P C 1
C23A C 0.2575(12) 0.2222(7) 0.8039(9) 0.073(4) Uani 0.548(13) 1 d D U P B 1
H23A H 0.340502 0.196670 0.774875 0.109 Uiso 0.548(13) 1 calc R U P B 1
H23B H 0.198440 0.185820 0.838901 0.109 Uiso 0.548(13) 1 calc R U P B 1
H23C H 0.295370 0.260305 0.851024 0.109 Uiso 0.548(13) 1 calc R U P B 1
C23B C 0.3334(17) 0.2635(8) 0.7307(13) 0.089(6) Uani 0.452(13) 1 d D U P B 2
H23D H 0.387120 0.244705 0.674591 0.134 Uiso 0.452(13) 1 calc R U P B 2
H23E H 0.330036 0.224587 0.781811 0.134 Uiso 0.452(13) 1 calc R U P B 2
H23F H 0.383831 0.307660 0.758884 0.134 Uiso 0.452(13) 1 calc R U P B 2
C22B C 0.1830(16) 0.2834(9) 0.6961(14) 0.047(4) Uani 0.452(13) 1 d D U P B 2
N2B N 0.071(2) 0.2953(15) 0.6601(16) 0.050(4) Uani 0.452(13) 1 d D U P B 2

loop_
_atom_site_aniso_label
_atom_site_aniso_U_11
_atom_site_aniso_U_22
_atom_site_aniso_U_33
_atom_site_aniso_U_23
_atom_site_aniso_U_13
_atom_site_aniso_U_12
As1 0.01444(17) 0.0244(2) 0.01914(19) 0.00022(16) 0.00194(13) 0.00031(15)
Br1 0.0404(2) 0.0228(2) 0.0297(2) -0.00051(17) -0.00207(17) -0.00214(17)
Cu1 0.0187(2) 0.0368(3) 0.0225(2) 0.0007(2) 0.00401(18) -0.0022(2)
N1 0.0226(15) 0.0354(18) 0.0225(16) 0.0020(14) 0.0021(12) -0.0029(14)
C13 0.0168(17) 0.029(2) 0.0188(18) 0.0068(15) 0.0036(14) 0.0041(15)
C1 0.0216(18) 0.0217(19) 0.0193(18) -0.0033(15) -0.0011(15) 0.0003(15)
C7 0.0155(17) 0.030(2) 0.0234(19) -0.0019(16) 0.0001(14) 0.0056(15)
C20 0.033(2) 0.027(2) 0.035(2) 0.0004(18) 0.0080(18) -0.0001(17)
C19 0.029(2) 0.029(2) 0.035(2) -0.0037(18) 0.0061(17) -0.0053(16)
C14 0.025(2) 0.030(2) 0.028(2) 0.0007(17) 0.0026(16) 0.0026(16)
C6 0.0248(19) 0.029(2) 0.029(2) 0.0016(17) 0.0045(16) 0.0055(16)
C18 0.0201(18) 0.041(2) 0.0209(19) -0.0028(17) 0.0031(15) 0.0005(16)
C8 0.0200(18) 0.029(2) 0.0222(19) -0.0007(16) 0.0053(15) -0.0015(15)
C2 0.0254(19) 0.026(2) 0.0218(19) -0.0058(16) 0.0027(15) -0.0015(16)
C4 0.042(2) 0.022(2) 0.024(2) -0.0017(17) -0.0085(18) 0.0055(18)
C9 0.028(2) 0.037(2) 0.022(2) -0.0051(18) 0.0015(16) 0.0034(17)
C17 0.0187(18) 0.054(3) 0.025(2) -0.0012(19) 0.0006(16) -0.0037(18)
C16 0.0171(18) 0.055(3) 0.030(2) 0.007(2) 0.0059(16) 0.0111(18)
C5 0.036(2) 0.029(2) 0.031(2) 0.0036(18) 0.0054(18) -0.0005(18)
C15 0.028(2) 0.040(2) 0.034(2) -0.0009(19) 0.0099(18) 0.0105(18)
C3 0.026(2) 0.028(2) 0.037(2) -0.0123(18) -0.0060(18) 0.0097(17)
C10 0.038(2) 0.027(2) 0.044(3) -0.0069(19) -0.012(2) 0.0013(18)
C12 0.043(2) 0.031(2) 0.039(2) 0.0051(19) -0.017(2) -0.0040(19)
N2A 0.116(15) 0.078(15) 0.095(14) -0.013(10) 0.014(11) -0.010(12)
C11 0.059(3) 0.023(2) 0.057(3) 0.009(2) -0.026(2) -0.009(2)
C22A 0.070(8) 0.037(9) 0.060(8) -0.028(6) 0.033(5) -0.030(5)
C21 0.047(6) 0.033(5) 0.139(12) -0.014(6) 0.019(7) -0.004(4)
C23A 0.061(7) 0.091(9) 0.067(7) -0.037(6) 0.013(5) -0.023(6)
C23B 0.109(10) 0.059(9) 0.095(13) -0.014(9) -0.043(10) 0.001(8)
C22B 0.072(7) 0.017(8) 0.053(10) -0.015(6) 0.013(6) -0.012(6)
N2B 0.063(7) 0.047(11) 0.042(8) -0.020(7) 0.025(6) -0.013(7)

loop_
_atom_type_symbol
_atom_type_description
_atom_type_scat_dispersion_real
_atom_type_scat_dispersion_imag
_atom_type_scat_source
C C 0.0033 0.0016 'International Tables Vol C Tables 4.2.6.8 and 6.1.1.4'
H H 0.0000 0.0000 'International Tables Vol C Tables 4.2.6.8 and 6.1.1.4'
As As 0.0499 2.0058 'International Tables Vol C Tables 4.2.6.8 and 6.1.1.4'
Br Br -0.2901 2.4595 'International Tables Vol C Tables 4.2.6.8 and 6.1.1.4'
Cu Cu 0.3201 1.2651 'International Tables Vol C Tables 4.2.6.8 and 6.1.1.4'
N N 0.0061 0.0033 'International Tables Vol C Tables 4.2.6.8 and 6.1.1.4'

loop_
_exptl_crystal_face_index_h
_exptl_crystal_face_index_k
_exptl_crystal_face_index_l
_exptl_crystal_face_perp_dist
1 0 2 0.0762
-1 0 -2 0.1010
-1 1 0 0.0805
1 0 1 0.0867
1 -1 0 0.0742
-2 1 2 0.0862
1 -1 -2 0.0949
2 1 -1 0.0996
-2 -1 0 0.0860
-1 -1 1 0.0781
1 2 -1 0.1014
0 1 0 0.0680
0 -1 0 0.0340
0 0 1 0.0715

loop_
_geom_angle_atom_site_label_1
_geom_angle_atom_site_label_2
_geom_angle_atom_site_label_3
_geom_angle
_geom_angle_site_symmetry_1
_geom_angle_site_symmetry_3
_geom_angle_publ_flag
C13 As1 Cu1 113.42(10) . . ?
C13 As1 C1 101.00(14) . . ?
C13 As1 C7 101.36(15) . . ?
C1 As1 Cu1 118.94(10) . . ?
C1 As1 C7 100.17(14) . . ?
C7 As1 Cu1 118.98(11) . . ?
Cu1 Br1 Cu1 76.251(19) . 3_666 ?
As1 Cu1 Br1 102.99(2) . 3_666 ?
As1 Cu1 Br1 108.86(2) . . ?
Br1 Cu1 Br1 103.749(19) . 3_666 ?
N1 Cu1 As1 119.49(9) . . ?
N1 Cu1 Br1 112.92(9) . . ?
N1 Cu1 Br1 107.16(9) . 3_666 ?
C20 N1 Cu1 119.1(3) . . ?
C20 N1 C19 116.4(3) . . ?
C19 N1 Cu1 124.5(3) . . ?
C14 C13 As1 122.5(3) . . ?
C18 C13 As1 117.8(3) . . ?
C18 C13 C14 119.7(3) . . ?
C6 C1 As1 122.7(3) . . ?
C2 C1 As1 118.5(3) . . ?
C2 C1 C6 118.8(3) . . ?
C8 C7 As1 122.7(3) . . ?
C12 C7 As1 117.9(3) . . ?
C12 C7 C8 119.4(3) . . ?
N1 C20 C19 122.4(4) . 3_766 ?
N1 C19 C20 121.2(3) . 3_766 ?
N1 C19 C21 122.6(5) . . ?
C20 C19 C21 116.2(5) 3_766 . ?
C15 C14 C13 119.9(4) . . ?
C5 C6 C1 120.2(4) . . ?
C13 C18 C17 119.9(4) . . ?
C7 C8 C9 120.2(3) . . ?
C1 C2 C3 120.9(4) . . ?
C5 C4 C3 119.1(4) . . ?
C10 C9 C8 120.4(4) . . ?
C16 C17 C18 120.0(4) . . ?
C15 C16 C17 120.2(3) . . ?
C4 C5 C6 120.8(4) . . ?
C16 C15 C14 120.3(4) . . ?
C2 C3 C4 120.2(3) . . ?
C9 C10 C11 119.7(4) . . ?
C7 C12 C11 120.3(4) . . ?
C10 C11 C12 120.0(4) . . ?
N2A C22A C23A 171(2) . . ?
N2B C22B C23B 173(2) . . ?

loop_
_geom_bond_atom_site_label_1
_geom_bond_atom_site_label_2
_geom_bond_distance
_geom_bond_site_symmetry_2
_geom_bond_publ_flag
As1 Cu1 2.3589(6) . ?
As1 C13 1.954(3) . ?
As1 C1 1.959(3) . ?
As1 C7 1.965(4) . ?
Br1 Cu1 2.5047(6) . ?
Br1 Cu1 2.5551(6) 3_666 ?
Cu1 N1 2.055(3) . ?
N1 C20 1.350(5) . ?
N1 C19 1.355(5) . ?
C13 C14 1.398(5) . ?
C13 C18 1.396(5) . ?
C1 C6 1.402(5) . ?
C1 C2 1.386(5) . ?
C7 C8 1.395(5) . ?
C7 C12 1.390(5) . ?
C20 C19 1.389(5) 3_766 ?
C19 C21 1.490(10) . ?
C14 C15 1.390(5) . ?
C6 C5 1.395(5) . ?
C18 C17 1.398(5) . ?
C8 C9 1.397(5) . ?
C2 C3 1.394(5) . ?
C4 C5 1.385(5) . ?
C4 C3 1.398(6) . ?
C9 C10 1.380(6) . ?
C17 C16 1.386(6) . ?
C16 C15 1.386(6) . ?
C10 C11 1.396(6) . ?
C12 C11 1.398(6) . ?
N2A C22A 1.108(16) . ?
C22A C23A 1.452(14) . ?
C23B C22B 1.461(14) . ?
C22B N2B 1.124(16) . ?

loop_
_exptl_oxdiff_crystal_face_indexfrac_h
_exptl_oxdiff_crystal_face_indexfrac_k
_exptl_oxdiff_crystal_face_indexfrac_l
_exptl_oxdiff_crystal_face_x
_exptl_oxdiff_crystal_face_y
_exptl_oxdiff_crystal_face_z
0.9984 -0.0013 2.0004 -0.0018 0.0467 0.1265
-0.9984 0.0013 -2.0004 0.0018 -0.0467 -0.1265
-0.9997 1.0008 0.0001 0.0319 -0.0786 -0.0226
0.9991 -0.0011 1.0002 -0.0273 0.0468 0.0803
0.9997 -1.0008 -0.0001 -0.0319 0.0786 0.0226
-2.0009 1.0011 2.0007 0.1356 -0.1257 0.0359
1.0011 -1.0003 -2.0006 -0.0829 0.0788 -0.0699
2.0003 0.9986 -1.0005 -0.1518 0.0622 0.0333
-1.9996 -0.9984 0.0002 0.1263 -0.0621 -0.0795
-1.0005 -0.9994 1.0004 0.0991 -0.0153 0.0008
1.0006 1.9994 -1.0004 -0.1199 -0.0164 0.0107
0.0001 1.0000 -0.0000 -0.0208 -0.0317 0.0115
-0.0001 -1.0000 0.0000 0.0208 0.0317 -0.0115
-0.0007 -0.0003 1.0003 0.0255 -0.0001 0.0462
